data_4128299
loop_
_publ_author_name
'Belligund, Kavita'
'Mathew, Thomas'
'Hunt, Jonathan R.'
'Nirmalchandar, Archith'
'Haiges, Ralf'
'Dawlaty, Jahan'
'Prakash, G. K. Surya'

_publ_section_title
;
 Photochemistry of 2-Nitroarenes: 2-Nitrophenyl-\a-trifluoromethyl
 Carbinols as Synthons for Fluoroorganics.
;
_journal_issue 40
_journal_name_full 'Journal of the American Chemical Society'
_journal_page_first 15921
_journal_page_last 15931
_journal_paper_doi 10.1021/jacs.9b07241
_journal_volume 141
_journal_year 2019
_chemical_formula_moiety 'C16 H8 F6 N2 O3'
_chemical_formula_sum 'C16 H8 F6 N2 O3'
_chemical_formula_weight 390.24
_space_group_crystal_system orthorhombic
_space_group_IT_number 61
_space_group_name_Hall '-P 2ac 2ab'
_space_group_name_H-M_alt 'P b c a'
_symmetry_space_group_name_Hall '-P 2ac 2ab'
_symmetry_space_group_name_H-M 'P b c a'
_atom_sites_solution_hydrogens geom
_cell_angle_alpha 90
_cell_angle_beta 90
_cell_angle_gamma 90
_cell_formula_units_Z 8
_cell_length_a 16.3899(14)
_cell_length_b 8.4422(8)
_cell_length_c 21.6823(19)
_cell_measurement_reflns_used 9976
_cell_measurement_temperature 100.(2)
_cell_measurement_theta_max 31.2392
_cell_measurement_theta_min 2.2520
_cell_volume 3000.1(5)
_computing_cell_refinement 'APEX2 v2014.5-0 (Bruker AXS)'
_computing_data_collection 'Bruker Instrument Service v2012.12.0.3'
_computing_data_reduction 'SAINT V8.34A (Bruker AXS, 2013)'
_computing_structure_refinement 'SHELXTL XL 2014/3 (Bruker AXS)'
_computing_structure_solution 'SHELXTL XT 2014/3 (Bruker AXS)'
_diffrn_ambient_temperature 100.(2)
_diffrn_detector_area_resol_mean 8.3333
_diffrn_measured_fraction_theta_full 1.000
_diffrn_measured_fraction_theta_max 0.973
_diffrn_measurement_device_type 'Bruker APEX II CCD'
_diffrn_measurement_method 'omega- and phi-scans'
_diffrn_radiation_monochromator 'TRIUMPH curved-crystal'
_diffrn_radiation_type 'MoK\a '
_diffrn_radiation_wavelength 0.71073
_diffrn_reflns_av_R_equivalents 0.0409
_diffrn_reflns_av_unetI/netI 0.0219
_diffrn_reflns_limit_h_max 23
_diffrn_reflns_limit_h_min -23
_diffrn_reflns_limit_k_max 12
_diffrn_reflns_limit_k_min -12
_diffrn_reflns_limit_l_max 31
_diffrn_reflns_limit_l_min -31
_diffrn_reflns_number 49111
_diffrn_reflns_theta_full 29.00
_diffrn_reflns_theta_max 31.48
_diffrn_reflns_theta_min 1.88
_diffrn_source 'fine-focus tube'
_exptl_absorpt_coefficient_mu 0.169
_exptl_absorpt_correction_T_max 0.96
_exptl_absorpt_correction_T_min 0.88
_exptl_absorpt_correction_type multi-scan
_exptl_absorpt_process_details 'Bruker SADABS V2014/2'
_exptl_crystal_colour 'clear light yellow'
_exptl_crystal_density_diffrn 1.728
_exptl_crystal_density_method 'not measured'
_exptl_crystal_description prism
_exptl_crystal_F_000 1568
_exptl_crystal_size_max 0.572
_exptl_crystal_size_mid 0.352
_exptl_crystal_size_min 0.240
_refine_diff_density_max 0.498
_refine_diff_density_min -0.381
_refine_ls_extinction_method none
_refine_ls_goodness_of_fit_ref 1.037
_refine_ls_hydrogen_treatment constr
_refine_ls_matrix_type full
_refine_ls_number_parameters 244
_refine_ls_number_reflns 4847
_refine_ls_number_restraints 0
_refine_ls_restrained_S_all 1.037
_refine_ls_R_factor_all 0.0469
_refine_ls_R_factor_gt 0.0351
_refine_ls_shift/su_max 0.001
_refine_ls_shift/su_mean 0.000
_refine_ls_structure_factor_coef Fsqd
_refine_ls_weighting_details 'w=1/[\s^2^(Fo^2^)+(0.0467P)^2^+1.2582P] where P=(Fo^2^+2Fc^2^)/3'
_refine_ls_weighting_scheme calc
_refine_ls_wR_factor_gt 0.0890
_refine_ls_wR_factor_ref 0.0961
_reflns_number_gt 3981
_reflns_number_total 4847
_reflns_threshold_expression 'I > 2\s(I)'
_cod_data_source_file ja9b07241_si_003.cif
_cod_data_source_block I
_cod_database_code 4128299

loop_
_space_group_symop_operation_xyz
'x, y, z'
'-x+1/2, -y, z+1/2'
'-x, y+1/2, -z+1/2'
'x+1/2, -y+1/2, -z'
'-x, -y, -z'
'x-1/2, y, -z-1/2'
'x, -y-1/2, z-1/2'
'-x-1/2, y-1/2, z'

loop_
_atom_site_type_symbol
_atom_site_label
_atom_site_fract_x
_atom_site_fract_y
_atom_site_fract_z
_atom_site_U_iso_or_equiv
_atom_site_adp_type
_atom_site_calc_flag
_atom_site_refinement_flags_adp
_atom_site_refinement_flags_posn
_atom_site_occupancy
C C1 0.61350(6) 0.55629(12) 0.34303(5) 0.01329(19) Uani d . . 1
C C2 0.57753(6) 0.50495(12) 0.28840(5) 0.01352(19) Uani d . . 1
C C3 0.62455(7) 0.41628(13) 0.24741(5) 0.0164(2) Uani d . . 1
H H3 0.6014 0.3805 0.2097 0.02 Uiso calc U R 1
C C4 0.70522(7) 0.38001(14) 0.26146(5) 0.0192(2) Uani d . . 1
H H4 0.7367 0.3185 0.2336 0.023 Uiso calc U R 1
C C5 0.74004(7) 0.43350(14) 0.31626(5) 0.0199(2) Uani d . . 1
H H5 0.7953 0.4088 0.3255 0.024 Uiso calc U R 1
C C6 0.69425(7) 0.52298(13) 0.35760(5) 0.0166(2) Uani d . . 1
H H6 0.7177 0.5604 0.3949 0.02 Uiso calc U R 1
C C7 0.49071(6) 0.53517(13) 0.27062(5) 0.01492(19) Uani d . . 1
C C8 0.42103(6) 0.46563(13) 0.31056(5) 0.0159(2) Uani d . . 1
C C9 0.53472(6) 0.73429(12) 0.48302(5) 0.01325(18) Uani d . . 1
C C10 0.57038(6) 0.83913(12) 0.52592(5) 0.01237(18) Uani d . . 1
C C11 0.52239(6) 0.89797(13) 0.57422(5) 0.01424(19) Uani d . . 1
H H11 0.5457 0.9685 0.6034 0.017 Uiso calc U R 1
C C12 0.44093(6) 0.85408(13) 0.57981(5) 0.0158(2) Uani d . . 1
H H12 0.4089 0.8947 0.6127 0.019 Uiso calc U R 1
C C13 0.40647(6) 0.75064(13) 0.53723(5) 0.0163(2) Uani d . . 1
H H13 0.3508 0.7208 0.5411 0.02 Uiso calc U R 1
C C14 0.45304(6) 0.69057(13) 0.48894(5) 0.0157(2) Uani d . . 1
H H14 0.4292 0.6198 0.46 0.019 Uiso calc U R 1
C C15 0.65643(6) 0.88658(12) 0.51748(5) 0.01406(19) Uani d . . 1
C C16 0.70336(7) 0.95512(14) 0.57385(5) 0.0179(2) Uani d . . 1
F F1 0.39271(4) 0.33607(9) 0.28183(4) 0.02505(17) Uani d . . 1
F F2 0.35912(4) 0.56655(9) 0.31586(3) 0.02233(15) Uani d . . 1
F F3 0.44442(4) 0.42182(8) 0.36712(3) 0.02037(15) Uani d . . 1
F F4 0.78218(4) 0.97166(11) 0.56036(4) 0.02968(19) Uani d . . 1
F F5 0.69717(5) 0.86074(10) 0.62294(3) 0.02469(16) Uani d . . 1
F F6 0.67519(5) 1.09830(9) 0.59002(4) 0.02536(16) Uani d . . 1
N N1 0.56452(5) 0.65327(10) 0.38451(4) 0.01310(17) Uani d . . 1
N N2 0.58609(6) 0.65269(11) 0.44064(4) 0.01482(17) Uani d . . 1
O O1 0.47095(5) 0.59173(12) 0.22195(4) 0.02345(19) Uani d . . 1
O O2 0.50501(5) 0.72760(10) 0.36025(4) 0.01771(16) Uani d . . 1
O O3 0.69417(5) 0.87444(11) 0.46965(4) 0.02064(17) Uani d . . 1

loop_
_atom_site_aniso_label
_atom_site_aniso_U_11
_atom_site_aniso_U_22
_atom_site_aniso_U_33
_atom_site_aniso_U_12
_atom_site_aniso_U_13
_atom_site_aniso_U_23
C1 0.0135(4) 0.0133(4) 0.0130(4) 0.0006(3) 0.0020(3) -0.0007(3)
C2 0.0128(4) 0.0141(4) 0.0136(4) -0.0008(3) 0.0011(3) 0.0002(3)
C3 0.0161(4) 0.0177(5) 0.0155(5) -0.0021(4) 0.0019(4) -0.0033(4)
C4 0.0150(5) 0.0212(5) 0.0215(5) 0.0002(4) 0.0044(4) -0.0051(4)
C5 0.0129(4) 0.0228(5) 0.0240(5) 0.0020(4) 0.0004(4) -0.0037(4)
C6 0.0148(4) 0.0190(5) 0.0160(5) -0.0002(4) -0.0012(4) -0.0017(4)
C7 0.0146(4) 0.0170(5) 0.0131(4) 0.0002(4) -0.0003(3) -0.0021(4)
C8 0.0128(4) 0.0168(5) 0.0181(5) 0.0014(4) -0.0014(4) 0.0012(4)
C9 0.0136(4) 0.0152(4) 0.0109(4) 0.0013(3) -0.0002(3) 0.0004(3)
C10 0.0117(4) 0.0146(4) 0.0108(4) 0.0007(3) -0.0008(3) 0.0011(3)
C11 0.0147(4) 0.0168(5) 0.0112(4) 0.0022(4) -0.0014(3) -0.0005(4)
C12 0.0146(4) 0.0203(5) 0.0126(4) 0.0028(4) 0.0013(3) 0.0006(4)
C13 0.0126(4) 0.0203(5) 0.0161(5) 0.0000(4) 0.0003(4) 0.0028(4)
C14 0.0145(4) 0.0173(5) 0.0152(5) -0.0016(4) -0.0017(4) -0.0007(4)
C15 0.0128(4) 0.0151(4) 0.0143(4) 0.0003(3) -0.0013(3) -0.0001(4)
C16 0.0127(4) 0.0234(5) 0.0176(5) -0.0002(4) -0.0019(4) -0.0021(4)
F1 0.0184(3) 0.0220(4) 0.0347(4) -0.0041(3) -0.0039(3) -0.0049(3)
F2 0.0158(3) 0.0244(3) 0.0268(4) 0.0073(3) 0.0037(3) 0.0042(3)
F3 0.0190(3) 0.0237(3) 0.0185(3) -0.0002(3) 0.0009(2) 0.0077(3)
F4 0.0119(3) 0.0497(5) 0.0274(4) -0.0060(3) -0.0013(3) -0.0080(4)
F5 0.0250(4) 0.0322(4) 0.0169(3) 0.0008(3) -0.0065(3) 0.0033(3)
F6 0.0256(4) 0.0216(3) 0.0289(4) -0.0012(3) -0.0052(3) -0.0088(3)
N1 0.0125(4) 0.0133(4) 0.0135(4) -0.0001(3) -0.0002(3) -0.0003(3)
N2 0.0144(4) 0.0172(4) 0.0128(4) 0.0001(3) -0.0004(3) -0.0020(3)
O1 0.0208(4) 0.0357(5) 0.0139(4) 0.0029(4) -0.0023(3) 0.0038(3)
O2 0.0178(4) 0.0195(4) 0.0158(4) 0.0070(3) -0.0023(3) 0.0013(3)
O3 0.0166(4) 0.0280(4) 0.0172(4) -0.0031(3) 0.0032(3) -0.0024(3)

loop_
_atom_type_symbol
_atom_type_description
_atom_type_scat_dispersion_real
_atom_type_scat_dispersion_imag
_atom_type_scat_source
C C 0.0033 0.0016 'International Tables Vol C Tables 4.2.6.8 and 6.1.1.4'
H H 0.0000 0.0000 'International Tables Vol C Tables 4.2.6.8 and 6.1.1.4'
N N 0.0061 0.0033 'International Tables Vol C Tables 4.2.6.8 and 6.1.1.4'
O O 0.0106 0.0060 'International Tables Vol C Tables 4.2.6.8 and 6.1.1.4'
F F 0.0171 0.0103 'International Tables Vol C Tables 4.2.6.8 and 6.1.1.4'

loop_
_geom_angle_atom_site_label_1
_geom_angle_atom_site_label_2
_geom_angle_atom_site_label_3
_geom_angle
C6 C1 C2 122.26(9)
C6 C1 N1 119.87(9)
C2 C1 N1 117.82(9)
C1 C2 C3 118.38(9)
C1 C2 C7 124.67(9)
C3 C2 C7 116.94(9)
C4 C3 C2 120.27(10)
C4 C3 H3 119.9
C2 C3 H3 119.9
C3 C4 C5 120.31(10)
C3 C4 H4 119.8
C5 C4 H4 119.8
C6 C5 C4 120.28(10)
C6 C5 H5 119.9
C4 C5 H5 119.9
C1 C6 C5 118.49(10)
C1 C6 H6 120.8
C5 C6 H6 120.8
O1 C7 C2 123.36(10)
O1 C7 C8 116.26(10)
C2 C7 C8 119.52(9)
F2 C8 F3 108.47(9)
F2 C8 F1 107.36(9)
F3 C8 F1 107.43(9)
F2 C8 C7 111.60(9)
F3 C8 C7 113.96(9)
F1 C8 C7 107.73(9)
C14 C9 C10 120.20(9)
C14 C9 N2 119.93(9)
C10 C9 N2 118.95(9)
C11 C10 C9 118.88(9)
C11 C10 C15 122.17(9)
C9 C10 C15 118.93(9)
C12 C11 C10 120.64(10)
C12 C11 H11 119.7
C10 C11 H11 119.7
C13 C12 C11 119.95(10)
C13 C12 H12 120.0
C11 C12 H12 120.0
C12 C13 C14 120.37(10)
C12 C13 H13 119.8
C14 C13 H13 119.8
C13 C14 C9 119.96(10)
C13 C14 H14 120.0
C9 C14 H14 120.0
O3 C15 C10 124.77(10)
O3 C15 C16 116.84(9)
C10 C15 C16 118.39(9)
F4 C16 F5 108.16(9)
F4 C16 F6 107.28(10)
F5 C16 F6 107.68(9)
F4 C16 C15 110.24(9)
F5 C16 C15 111.55(9)
F6 C16 C15 111.75(9)
N2 N1 O2 127.75(9)
N2 N1 C1 115.91(9)
O2 N1 C1 116.34(8)
N1 N2 C9 116.93(9)

loop_
_geom_bond_atom_site_label_1
_geom_bond_atom_site_label_2
_geom_bond_distance
C1 C6 1.3894(14)
C1 C2 1.3922(14)
C1 N1 1.4573(13)
C2 C3 1.3942(14)
C2 C7 1.4961(14)
C3 C4 1.3909(15)
C3 H3 0.95
C4 C5 1.3934(16)
C4 H4 0.95
C5 C6 1.3919(15)
C5 H5 0.95
C6 H6 0.95
C7 O1 1.2028(13)
C7 C8 1.5489(15)
C8 F2 1.3299(12)
C8 F3 1.3371(12)
C8 F1 1.3417(13)
C9 C14 1.3946(14)
C9 C10 1.4108(14)
C9 N2 1.4239(13)
C10 C11 1.4007(14)
C10 C15 1.4777(14)
C11 C12 1.3908(14)
C11 H11 0.95
C12 C13 1.3907(15)
C12 H12 0.95
C13 C14 1.3914(15)
C13 H13 0.95
C14 H14 0.95
C15 O3 1.2119(13)
C15 C16 1.5557(15)
C16 F4 1.3319(12)
C16 F5 1.3335(14)
C16 F6 1.3406(14)
N1 N2 1.2674(12)
N1 O2 1.2735(11)
